data_1547708
loop_
_publ_author_name
'Yu-Meng You'
'Yuan-Yuan Tang'
'Peng-Fei Li'
'Han-Yue Zhang'
'Wan-Ying Zhang'
'Yi Zhang'
'Heng-Yun Ye'
'Takayoshi Nakamura'
'Ren-Gen Xiong'

_publ_section_title
;
 Quinuclidinium salt ferroelectric thin-film with duodecuple-rotational
 polarization-directions
;
_journal_name_full 'Nature Communications'
_journal_page_first 14934
_journal_paper_doi 10.1038/ncomms14934
_journal_volume 8
_journal_year 2017
_chemical_formula_sum 'C7 H14 I N O4'
_chemical_formula_weight 303.09
_space_group_crystal_system orthorhombic
_space_group_IT_number 31
_space_group_name_Hall 'P 2ac -2'
_space_group_name_H-M_alt 'P m n 21'
_symmetry_space_group_name_Hall 'P 2ac -2'
_symmetry_space_group_name_H-M 'P m n 21'
_atom_sites_solution_hydrogens difmap
_cell_angle_alpha 90
_cell_angle_beta 90
_cell_angle_gamma 90
_cell_formula_units_Z 2
_cell_length_a 9.099(9)
_cell_length_b 6.059(6)
_cell_length_c 9.240(9)
_cell_measurement_reflns_used 1348
_cell_measurement_temperature 293(2)
_cell_measurement_theta_max 27.4468
_cell_measurement_theta_min 2.2384
_cell_volume 509.4(9)
_computing_structure_refinement 'SHELXL-2014/7 (Sheldrick, 2014)'
_diffrn_ambient_temperature 293(2)
_diffrn_measured_fraction_theta_full 1.000
_diffrn_measured_fraction_theta_max 1.000
_diffrn_measurement_device_type 'Rigaku saturn 724'
_diffrn_radiation_type MoK\a
_diffrn_radiation_wavelength 0.71073
_diffrn_reflns_av_R_equivalents 0.0480
_diffrn_reflns_av_unetI/netI 0.0410
_diffrn_reflns_Laue_measured_fraction_full 1.000
_diffrn_reflns_Laue_measured_fraction_max 1.000
_diffrn_reflns_limit_h_max 11
_diffrn_reflns_limit_h_min -11
_diffrn_reflns_limit_k_max 7
_diffrn_reflns_limit_k_min -7
_diffrn_reflns_limit_l_max 11
_diffrn_reflns_limit_l_min -11
_diffrn_reflns_number 5185
_diffrn_reflns_point_group_measured_fraction_full 1.000
_diffrn_reflns_point_group_measured_fraction_max 1.000
_diffrn_reflns_theta_full 25.242
_diffrn_reflns_theta_max 27.408
_diffrn_reflns_theta_min 3.142
_exptl_absorpt_coefficient_mu 3.128
_exptl_absorpt_correction_T_max 1.0000
_exptl_absorpt_correction_T_min 0.7978
_exptl_absorpt_correction_type multi-scan
_exptl_crystal_colour COLORLESS
_exptl_crystal_density_diffrn 1.976
_exptl_crystal_description BLOCK
_exptl_crystal_F_000 296
_refine_diff_density_max 0.325
_refine_diff_density_min -0.729
_refine_diff_density_rms 0.088
_refine_ls_abs_structure_details
;
 Refined as an inversion twin.
;
_refine_ls_abs_structure_Flack 1.03(11)
_refine_ls_extinction_coef .
_refine_ls_extinction_method none
_refine_ls_goodness_of_fit_ref 1.144
_refine_ls_hydrogen_treatment constr
_refine_ls_matrix_type full
_refine_ls_number_parameters 71
_refine_ls_number_reflns 1236
_refine_ls_number_restraints 1
_refine_ls_restrained_S_all 1.143
_refine_ls_R_factor_all 0.0392
_refine_ls_R_factor_gt 0.0362
_refine_ls_shift/su_max 0.004
_refine_ls_shift/su_mean 0.001
_refine_ls_structure_factor_coef Fsqd
_refine_ls_weighting_details 'w=1/[\s^2^(Fo^2^)+(0.0245P)^2^+0.0140P] where P=(Fo^2^+2Fc^2^)/3'
_refine_ls_weighting_scheme calc
_refine_ls_wR_factor_gt 0.0683
_refine_ls_wR_factor_ref 0.0698
_reflns_Friedel_coverage 0.886
_reflns_Friedel_fraction_full 1.000
_reflns_Friedel_fraction_max 1.000
_reflns_number_gt 1158
_reflns_number_total 1236
_reflns_threshold_expression 'I > 2\s(I)'
_cod_data_source_file ncomms14934-s2.cif
_cod_data_source_block 1
_cod_depositor_comments
;
The following automatic conversions were performed:

'_exptl_absorpt_correction_type' value 'Multi-scan' changed to
'multi-scan' according to the built-in table from CIF Core dictionary
named 'cif_core.dic' version 2.4.1 from 2010-06-29.

Automatic conversion script
Id: cif_fix_values 5376 2017-05-30 11:51:03Z andrius 
;
_cod_database_code 1547708
_shelx_space_group_comment
;
The symmetry employed for this shelxl refinement is uniquely defined
by the following loop, which should always be used as a source of
symmetry information in preference to the above space-group names.
They are only intended as comments.
;

loop_
_space_group_symop_operation_xyz
'x, y, z'
'-x+1/2, -y, z+1/2'
'x+1/2, -y, z+1/2'
'-x, y, z'

loop_
_atom_site_label
_atom_site_type_symbol
_atom_site_fract_x
_atom_site_fract_y
_atom_site_fract_z
_atom_site_U_iso_or_equiv
_atom_site_adp_type
_atom_site_occupancy
_atom_site_site_symmetry_order
_atom_site_calc_flag
_atom_site_refinement_flags_posn
_atom_site_refinement_flags_adp
_atom_site_refinement_flags_occupancy
_atom_site_disorder_assembly
_atom_site_disorder_group
I1 I 0.0000 0.01043(8) 0.5109(5) 0.0383(2) Uani 1 2 d S T P . .
O1 O 0.0000 0.1937(17) 0.3681(11) 0.115(5) Uani 1 2 d S T P . .
O2 O 0.0000 -0.2600(14) 0.4454(11) 0.078(3) Uani 1 2 d S T P . .
O3 O 0.1562(8) 0.0530(12) 0.6186(10) 0.086(2) Uani 1 1 d . . . . .
N1 N 0.5000 0.454(3) 0.6438(16) 0.042(4) Uani 1 2 d S T P . .
H1C H 0.5000 0.4725 0.7405 0.051 Uiso 1 2 d R U P . .
C1 C 0.5000 0.219(2) 0.5894(17) 0.053(4) Uani 1 2 d S T P . .
H1A H 0.4140 0.1465 0.6271 0.063 Uiso 0.5 1 d R U P . .
C2 C 0.5000 0.219(3) 0.4242(15) 0.089(7) Uani 1 2 d S T P . .
H2A H 0.4141 0.1430 0.3891 0.107 Uiso 0.5 1 d R U P . .
C3 C 0.5000 0.453(3) 0.372(3) 0.061(8) Uani 1 2 d S T P . .
H3A H 0.5000 0.4352 0.2683 0.073 Uiso 1 2 d R U P . .
C4 C 0.369(2) 0.572(3) 0.4236(11) 0.057(4) Uani 1 1 d . . . . .
H4A H 0.3020 0.4542 0.4001 0.069 Uiso 1 1 d R U . . .
H4B H 0.3411 0.7033 0.3715 0.069 Uiso 1 1 d R U . . .
C5 C 0.3600(15) 0.562(2) 0.5868(13) 0.052(4) Uani 1 1 d . . . . .
H5A H 0.3675 0.7182 0.6042 0.062 Uiso 1 1 d R U . . .
H5B H 0.2706 0.5106 0.6309 0.062 Uiso 1 1 d R U . . .

loop_
_atom_site_aniso_label
_atom_site_aniso_U_11
_atom_site_aniso_U_22
_atom_site_aniso_U_33
_atom_site_aniso_U_23
_atom_site_aniso_U_13
_atom_site_aniso_U_12
I1 0.0396(3) 0.0425(3) 0.0329(3) 0.0024(7) 0.000 0.000
O1 0.213(14) 0.073(7) 0.060(6) 0.032(6) 0.000 0.000
O2 0.100(7) 0.059(5) 0.074(6) -0.016(5) 0.000 0.000
O3 0.052(4) 0.124(6) 0.082(5) -0.017(5) -0.018(4) -0.016(4)
N1 0.020(7) 0.093(11) 0.013(7) 0.011(7) 0.000 0.000
C1 0.039(7) 0.024(8) 0.095(10) 0.021(7) 0.000 0.000
C2 0.175(19) 0.066(15) 0.026(9) 0.002(8) 0.000 0.000
C3 0.11(2) 0.037(9) 0.038(12) 0.008(9) 0.000 0.000
C4 0.084(11) 0.066(8) 0.022(5) 0.006(6) -0.010(6) 0.006(9)
C5 0.025(5) 0.065(7) 0.066(8) -0.009(7) -0.001(6) 0.018(6)

loop_
_atom_type_symbol
_atom_type_description
_atom_type_scat_dispersion_real
_atom_type_scat_dispersion_imag
_atom_type_scat_source
C C 0.0033 0.0016 'International Tables Vol C Tables 4.2.6.8 and 6.1.1.4'
H H 0.0000 0.0000 'International Tables Vol C Tables 4.2.6.8 and 6.1.1.4'
N N 0.0061 0.0033 'International Tables Vol C Tables 4.2.6.8 and 6.1.1.4'
O O 0.0106 0.0060 'International Tables Vol C Tables 4.2.6.8 and 6.1.1.4'
I I -0.4742 1.8119 'International Tables Vol C Tables 4.2.6.8 and 6.1.1.4'

loop_
_geom_angle_atom_site_label_1
_geom_angle_atom_site_label_2
_geom_angle_atom_site_label_3
_geom_angle
_geom_angle_site_symmetry_1
_geom_angle_site_symmetry_3
O1 I1 O2 109.8(7) . .
O1 I1 O3 109.8(3) . .
O2 I1 O3 109.5(3) . .
O1 I1 O3 109.8(3) . 4
O2 I1 O3 109.5(3) . 4
O3 I1 O3 108.2(6) . 4
C1 N1 C5 106.8(10) . .
C1 N1 C5 106.8(10) . 4_655
C5 N1 C5 113.2(16) . 4_655
N1 C1 C2 109.5(14) . .
C3 C2 C1 108.8(17) . .
C4 C3 C4 108(2) . 4_655
C4 C3 C2 110.9(13) . .
C4 C3 C2 110.9(13) 4_655 .
C3 C4 C5 110.3(16) . .
C4 C5 N1 108.6(14) . .

loop_
_geom_bond_atom_site_label_1
_geom_bond_atom_site_label_2
_geom_bond_distance
_geom_bond_site_symmetry_2
I1 O1 1.724(10) .
I1 O2 1.747(9) .
I1 O3 1.754(7) .
I1 O3 1.754(7) 4
N1 C1 1.510(18) .
N1 C5 1.526(14) .
N1 C5 1.526(14) 4_655
C1 C2 1.527(14) .
C2 C3 1.50(2) .
C3 C4 1.475(18) .
C3 C4 1.475(18) 4_655
C4 C5 1.511(11) .
